data_4322034
loop_
_publ_author_name
'F. Albert Cotton'
'Evgeny V. Dikarev'
'Santiago Herrero'

_publ_section_title
;
 Mixed Chloride/Amine Complexes of Dimolybdenum(II,II). 3. Preparation,
 Characterization, and Crystal Structure of Mo2Cl4(NH2R)4 (R = Et, Prn,
 But, Cy): First Quadruply-Bonded Dimolybdenum Compounds with Primary
 Amine Ligands
;
_journal_name_full 'Inorganic Chemistry'
_journal_page_first 2649
_journal_page_last 2654
_journal_paper_doi 10.1021/ic981289c
_journal_volume 38
_journal_year 1999
_chemical_compound_source synthesized
_chemical_formula_analytical 'not measured'
_chemical_formula_moiety 'Mo2 Cl4 (N H2 (C3 H7))4'
_chemical_formula_structural 1,3,6,8-Mo2Cl4(NH2n-Pr)4
_chemical_formula_sum 'C12 H36 Cl4 Mo2 N4'
_chemical_formula_weight 570.13
_chemical_melting_point ?
_chemical_name_systematic
; 
 Bis(trans-dichloro-bis(propylamine))-di-molybdenum(II)
;
_space_group_IT_number 68
_symmetry_cell_setting orthorhombic
_symmetry_space_group_name_Hall '-C 2a 2ac'
_symmetry_space_group_name_H-M 'C c c a :2'
_atom_sites_solution_hydrogens geom
_atom_sites_solution_primary direct
_atom_sites_solution_secondary difmap
_audit_creation_method SHELXL
_cell_angle_alpha 90.00
_cell_angle_beta 90.00
_cell_angle_gamma 90.00
_cell_formula_units_Z 4
_cell_length_a 13.328(3)
_cell_length_b 26.639(5)
_cell_length_c 6.774(2)
_cell_measurement_reflns_used 25
_cell_measurement_temperature 153(2)
_cell_measurement_theta_max 15.42
_cell_measurement_theta_min 12.48
_cell_volume 2405.1(10)
_computing_cell_refinement 'CAD4 EXPRESS'
_computing_data_collection 'CAD4 V.5 (Enraf-Nonius, 1989)'
_computing_data_reduction 'XCAD4 (Harms, 1993)'
_computing_molecular_graphics 'SHELXTL V.5 (Siemens, 1994)'
_computing_publication_material CIFTAB
_computing_structure_refinement 'SHELXL-93 (Sheldrick, 1993)'
_computing_structure_solution 'SHELXTL V.5 (Siemens, 1994)'
_diffrn_ambient_temperature 153(2)
_diffrn_measurement_device 'Enraf-Nonius CAD4'
_diffrn_measurement_method \w--\q
_diffrn_radiation_monochromator graphite
_diffrn_radiation_source 'normal-focus sealed tube'
_diffrn_radiation_type MoK\a
_diffrn_radiation_wavelength 0.71073
_diffrn_reflns_av_R_equivalents 0.0416
_diffrn_reflns_av_sigmaI/netI 0.0562
_diffrn_reflns_limit_h_max 14
_diffrn_reflns_limit_h_min -14
_diffrn_reflns_limit_k_max 29
_diffrn_reflns_limit_k_min -26
_diffrn_reflns_limit_l_max 7
_diffrn_reflns_limit_l_min -7
_diffrn_reflns_number 1670
_diffrn_reflns_theta_max 23.00
_diffrn_reflns_theta_min 3.06
_diffrn_standards_decay_% 0
_diffrn_standards_interval_count 300
_diffrn_standards_interval_time 120
_diffrn_standards_number 3
_exptl_absorpt_coefficient_mu 1.489
_exptl_absorpt_correction_T_max 0.9983
_exptl_absorpt_correction_T_min 0.8896
_exptl_absorpt_correction_type 'empirical, via \y-scans'
_exptl_crystal_colour red
_exptl_crystal_density_diffrn 1.575
_exptl_crystal_density_meas ?
_exptl_crystal_density_method none
_exptl_crystal_description plate-shaped
_exptl_crystal_F_000 1152
_exptl_crystal_size_max 0.30
_exptl_crystal_size_mid 0.20
_exptl_crystal_size_min 0.05
_refine_diff_density_max 0.710
_refine_diff_density_min -0.286
_refine_diff_density_rms 0.085
_refine_ls_extinction_coef noref
_refine_ls_extinction_method none
_refine_ls_goodness_of_fit_all 1.076
_refine_ls_goodness_of_fit_obs 1.177
_refine_ls_hydrogen_treatment 'refined on N(1) atom'
_refine_ls_matrix_type full
_refine_ls_number_parameters 73
_refine_ls_number_reflns 840
_refine_ls_number_restraints 4
_refine_ls_restrained_S_all 1.074
_refine_ls_restrained_S_obs 1.173
_refine_ls_R_factor_all 0.0705
_refine_ls_R_factor_obs 0.0316
_refine_ls_shift/esd_max 0.000
_refine_ls_shift/esd_mean 0.000
_refine_ls_structure_factor_coef Fsqd
_refine_ls_weighting_details 'w=1/[\s^2^(Fo^2^)+(0.0399P)^2^+0.6154P] where P=(Fo^2^+2Fc^2^)/3'
_refine_ls_weighting_scheme calc
_refine_ls_wR_factor_all 0.0839
_refine_ls_wR_factor_obs 0.0732
_reflns_number_observed 560
_reflns_number_total 840
_reflns_observed_criterion >2sigma(I)
_cod_data_source_file ic981289c_2.cif
_cod_data_source_block Mo2Cl4(NH2Pr)4
_cod_depositor_comments
;
The following automatic conversions were performed:

'_chemical_melting_point' value 'not measured' was changed to '?' -
the value is undefined or not given.

Automatic conversion script
Id: cif_fix_values 1673 2011-04-08 12:14:43Z adriana 

The following automatic conversions were performed:

'_exptl_crystal_density_meas' value 'not measured' was changed to '?'
- the value is perceived as not measured.

Automatic conversion script
Id: cif_fix_values 3008 2015-01-20 13:52:24Z robertas 

The following automatic conversions were performed:

'_refine_ls_weighting_scheme' value 'calc
w=1/[\s^2^(Fo^2^)+(0.0399P)^2^+0.6154P] where P=(Fo^2^+2Fc^2^)/3' was
changed to 'calc'. New tag '_refine_ls_weighting_details' was
created. The value of the new tag was set to
'w=1/[\s^2^(Fo^2^)+(0.0399P)^2^+0.6154P] where P=(Fo^2^+2Fc^2^)/3'.

Automatic conversion script
Id: cif_fix_values 3143 2015-03-26 13:38:13Z robertas 
;
_cod_original_cell_volume 2405(1)
_cod_original_sg_symbol_H-M 'C c c a'
_cod_database_code 4322034

loop_
_symmetry_equiv_pos_as_xyz
'x, y, z'
'-x+1/2, -y, z'
'-x, y, -z+1/2'
'x+1/2, -y, -z+1/2'
'x+1/2, y+1/2, z'
'-x+1, -y+1/2, z'
'-x+1/2, y+1/2, -z+1/2'
'x+1, -y+1/2, -z+1/2'
'-x, -y, -z'
'x-1/2, y, -z'
'x, -y, z-1/2'
'-x-1/2, y, z-1/2'
'-x+1/2, -y+1/2, -z'
'x, y+1/2, -z'
'x+1/2, -y+1/2, z-1/2'
'-x, y+1/2, z-1/2'

loop_
_atom_site_aniso_label
_atom_site_aniso_U_11
_atom_site_aniso_U_22
_atom_site_aniso_U_33
_atom_site_aniso_U_23
_atom_site_aniso_U_13
_atom_site_aniso_U_12
Mo1 0.0166(5) 0.0145(4) 0.0174(4) -0.0005(5) 0.000 0.000
Mo2 0.019(2) 0.019(2) 0.023(2) 0.000 0.000 0.002(2)
Mo3 0.023(3) 0.024(3) 0.026(3) 0.000 -0.004(3) 0.000
Cl1 0.0268(7) 0.0240(6) 0.0272(6) 0.0050(7) 0.0049(6) -0.0022(8)
N1 0.025(3) 0.023(2) 0.025(3) -0.002(2) -0.006(3) -0.003(2)
C1 0.063(5) 0.026(3) 0.052(4) 0.003(3) 0.008(4) 0.006(3)
C2 0.094(6) 0.024(3) 0.051(4) -0.004(3) 0.014(4) 0.004(3)
C3 0.099(6) 0.022(3) 0.076(5) -0.008(4) 0.008(5) 0.003(4)

loop_
_atom_site_label
_atom_site_type_symbol
_atom_site_fract_x
_atom_site_fract_y
_atom_site_fract_z
_atom_site_U_iso_or_equiv
_atom_site_thermal_displace_type
_atom_site_occupancy
_atom_site_calc_flag
_atom_site_refinement_flags
_atom_site_disorder_group
Mo1 Mo 0.07947(6) 0.2500 0.2500 0.0162(3) Uani 0.698(2) d SPD .
Mo2 Mo 0.0000 0.2500 0.0944(4) 0.0206(11) Uani 0.185(2) d SPD .
Mo3 Mo 0.0000 0.2106(2) 0.2500 0.024(2) Uani 0.116(2) d SPD .
Cl1 Cl 0.12823(10) 0.30477(4) -0.0153(2) 0.0260(4) Uani 1 d . .
N1 N 0.1150(4) 0.1907(2) 0.0306(7) 0.0242(11) Uani 1 d . .
H1 H 0.1717(44) 0.1967(23) -0.0004(80) 0.041(19) Uiso 1 d . .
H2 H 0.0909(37) 0.1950(20) -0.0725(71) 0.016(15) Uiso 1 d . .
C1 C 0.1051(5) 0.1360(2) 0.0621(9) 0.047(2) Uani 1 d . .
H1A H 0.1354(5) 0.1281(2) 0.1920(9) 0.056 Uiso 1 calc R .
H1B H 0.0326(5) 0.1283(2) 0.0724(9) 0.056 Uiso 1 calc R .
C2 C 0.1469(6) 0.1022(2) -0.0777(10) 0.056(2) Uani 1 d . .
H2A H 0.2203(6) 0.1078(2) -0.0840(10) 0.067 Uiso 1 calc R .
H2B H 0.1188(6) 0.1100(2) -0.2094(10) 0.067 Uiso 1 calc R .
C3 C 0.1282(6) 0.0478(2) -0.0335(11) 0.066(2) Uani 1 d . .
H3A H 0.1651(29) 0.0270(2) -0.1280(45) 0.098 Uiso 1 calc R .
H3B H 0.0562(7) 0.0407(4) -0.0445(67) 0.098 Uiso 1 calc R .
H3C H 0.1509(32) 0.0402(4) 0.1007(27) 0.098 Uiso 1 calc R .

loop_
_atom_type_symbol
_atom_type_description
_atom_type_scat_dispersion_real
_atom_type_scat_dispersion_imag
_atom_type_scat_source
C C 0.0033 0.0016 'International Tables Vol C Tables 4.2.6.8 and 6.1.1.4'
H H 0.0000 0.0000 'International Tables Vol C Tables 4.2.6.8 and 6.1.1.4'
N N 0.0061 0.0033 'International Tables Vol C Tables 4.2.6.8 and 6.1.1.4'
Cl Cl 0.1484 0.1585 'International Tables Vol C Tables 4.2.6.8 and 6.1.1.4'
Mo Mo -1.6832 0.6857 'International Tables Vol C Tables 4.2.6.8 and 6.1.1.4'

loop_
_geom_angle_atom_site_label_1
_geom_angle_atom_site_label_2
_geom_angle_atom_site_label_3
_geom_angle
_geom_angle_site_symmetry_1
_geom_angle_site_symmetry_3
_geom_angle_publ_flag
Mo3 Mo1 Mo3 89.4(3) . 6_455 n
Mo3 Mo1 Mo2 59.75(9) . . n
Mo3 Mo1 Mo2 59.75(9) 6_455 . n
Mo3 Mo1 Mo2 59.75(9) . 3 n
Mo3 Mo1 Mo2 59.75(9) 6_455 3 n
Mo2 Mo1 Mo2 89.7(2) . 3 n
Mo3 Mo1 Mo1 44.71(13) . 6_455 n
Mo3 Mo1 Mo1 44.71(13) 6_455 6_455 n
Mo2 Mo1 Mo1 44.85(9) . 6_455 n
Mo2 Mo1 Mo1 44.85(9) 3 6_455 n
Mo3 Mo1 N1 69.6(2) . . n
Mo3 Mo1 N1 130.7(2) 6_455 . n
Mo2 Mo1 N1 71.3(2) . . n
Mo2 Mo1 N1 128.56(14) 3 . n
Mo1 Mo1 N1 102.33(15) 6_455 . y
Mo3 Mo1 N1 130.7(2) . 8_455 n
Mo3 Mo1 N1 69.6(2) 6_455 8_455 n
Mo2 Mo1 N1 128.56(14) . 8_455 n
Mo2 Mo1 N1 71.3(2) 3 8_455 n
Mo1 Mo1 N1 102.32(15) 6_455 8_455 n
N1 Mo1 N1 155.3(3) . 8_455 y
Mo3 Mo1 Cl1 76.42(9) . 8_455 n
Mo3 Mo1 Cl1 128.24(5) 6_455 8_455 n
Mo2 Mo1 Cl1 135.96(6) . 8_455 n
Mo2 Mo1 Cl1 70.39(7) 3 8_455 n
Mo1 Mo1 Cl1 105.68(4) 6_455 8_455 n
N1 Mo1 Cl1 90.62(13) . 8_455 y
N1 Mo1 Cl1 82.75(12) 8_455 8_455 n
Mo3 Mo1 Cl1 128.24(5) . . n
Mo3 Mo1 Cl1 76.42(9) 6_455 . n
Mo2 Mo1 Cl1 70.39(7) . . n
Mo2 Mo1 Cl1 135.96(6) 3 . n
Mo1 Mo1 Cl1 105.68(4) 6_455 . y
N1 Mo1 Cl1 82.75(12) . . y
N1 Mo1 Cl1 90.62(13) 8_455 . n
Cl1 Mo1 Cl1 148.64(8) 8_455 . y
Mo3 Mo2 Mo3 89.7(3) 6_455 . n
Mo3 Mo2 Mo1 60.00(12) 6_455 . n
Mo3 Mo2 Mo1 60.00(12) . . n
Mo3 Mo2 Mo1 60.00(12) 6_455 6_455 n
Mo3 Mo2 Mo1 60.00(12) . 6_455 n
Mo1 Mo2 Mo1 90.3(2) . 6_455 n
Mo3 Mo2 Mo2 44.85(14) 6_455 3 n
Mo3 Mo2 Mo2 44.85(14) . 3 n
Mo1 Mo2 Mo2 45.15(9) . 3 n
Mo1 Mo2 Mo2 45.15(9) 6_455 3 n
Mo3 Mo2 N1 129.3(2) 6_455 . n
Mo3 Mo2 N1 68.89(15) . . n
Mo1 Mo2 N1 69.61(13) . . n
Mo1 Mo2 N1 128.34(15) 6_455 . n
Mo2 Mo2 N1 101.11(14) 3 . n
Mo3 Mo2 N1 68.89(15) 6_455 6_455 n
Mo3 Mo2 N1 129.3(2) . 6_455 n
Mo1 Mo2 N1 128.34(15) . 6_455 n
Mo1 Mo2 N1 69.61(13) 6_455 6_455 n
Mo2 Mo2 N1 101.11(14) 3 6_455 n
N1 Mo2 N1 157.8(3) . 6_455 n
Mo3 Mo2 Cl1 131.11(8) 6_455 6_455 n
Mo3 Mo2 Cl1 77.76(9) . 6_455 n
Mo1 Mo2 Cl1 137.18(9) . 6_455 n
Mo1 Mo2 Cl1 73.12(4) 6_455 6_455 n
Mo2 Mo2 Cl1 108.31(8) 3 6_455 n
N1 Mo2 Cl1 89.93(14) . 6_455 n
N1 Mo2 Cl1 83.12(13) 6_455 6_455 n
Mo3 Mo2 Cl1 77.76(9) 6_455 . n
Mo3 Mo2 Cl1 131.11(8) . . n
Mo1 Mo2 Cl1 73.12(4) . . n
Mo1 Mo2 Cl1 137.18(9) 6_455 . n
Mo2 Mo2 Cl1 108.31(8) 3 . n
N1 Mo2 Cl1 83.12(13) . . n
N1 Mo2 Cl1 89.93(14) 6_455 . n
Cl1 Mo2 Cl1 143.4(2) 6_455 . n
Mo2 Mo3 Mo2 90.3(3) 3 . n
Mo2 Mo3 Mo1 60.25(15) 3 . n
Mo2 Mo3 Mo1 60.25(15) . . n
Mo2 Mo3 Mo1 60.25(15) 3 6_455 n
Mo2 Mo3 Mo1 60.25(15) . 6_455 n
Mo1 Mo3 Mo1 90.6(3) . 6_455 n
Mo2 Mo3 Mo3 45.15(14) 3 6_455 n
Mo2 Mo3 Mo3 45.15(14) . 6_455 n
Mo1 Mo3 Mo3 45.29(13) . 6_455 n
Mo1 Mo3 Mo3 45.29(13) 6_455 6_455 n
Mo2 Mo3 N1 72.04(14) 3 3 n
Mo2 Mo3 N1 130.5(2) . 3 n
Mo1 Mo3 N1 131.7(2) . 3 n
Mo1 Mo3 N1 71.02(13) 6_455 3 n
Mo3 Mo3 N1 104.0(2) 6_455 3 n
Mo2 Mo3 N1 130.5(2) 3 . n
Mo2 Mo3 N1 72.04(14) . . n
Mo1 Mo3 N1 71.02(13) . . n
Mo1 Mo3 N1 131.7(2) 6_455 . n
Mo3 Mo3 N1 104.0(2) 6_455 . n
N1 Mo3 N1 152.0(3) 3 . n
Mo2 Mo3 Cl1 66.94(6) 3 8_455 n
Mo2 Mo3 Cl1 128.46(15) . 8_455 n
Mo1 Mo3 Cl1 68.39(3) . 8_455 n
Mo1 Mo3 Cl1 126.73(14) 6_455 8_455 n
Mo3 Mo3 Cl1 99.40(10) 6_455 8_455 n
N1 Mo3 Cl1 87.21(15) 3 8_455 n
N1 Mo3 Cl1 88.27(14) . 8_455 n
Mo2 Mo3 Cl1 128.46(15) 3 6_455 n
Mo2 Mo3 Cl1 66.94(6) . 6_455 n
Mo1 Mo3 Cl1 126.73(14) . 6_455 n
Mo1 Mo3 Cl1 68.39(3) 6_455 6_455 n
Mo3 Mo3 Cl1 99.40(10) 6_455 6_455 n
N1 Mo3 Cl1 88.27(14) 3 6_455 n
N1 Mo3 Cl1 87.21(15) . 6_455 n
Cl1 Mo3 Cl1 161.2(2) 8_455 6_455 n
Mo2 Cl1 Mo1 36.49(7) . . n
Mo2 Cl1 Mo3 35.30(11) . 6_455 n
Mo1 Cl1 Mo3 35.19(9) . 6_455 n
C1 N1 Mo3 94.5(4) . . n
C1 N1 Mo1 125.9(4) . . n
Mo3 N1 Mo1 39.40(13) . . n
C1 N1 Mo2 127.3(4) . . n
Mo3 N1 Mo2 39.07(14) . . n
Mo1 N1 Mo2 39.10(10) . . n
C1 N1 H1 108.7(45) . . n
Mo3 N1 H1 141.8(43) . . n
Mo1 N1 H1 103.5(43) . . n
Mo2 N1 H1 123.6(45) . . n
C1 N1 H2 103.8(40) . . n
Mo3 N1 H2 106.4(37) . . n
Mo1 N1 H2 114.1(39) . . n
Mo2 N1 H2 77.7(38) . . n
H1 N1 H2 97.2(52) . . n
C2 C1 N1 119.6(5) . . n
C2 C1 H1A 107.4(4) . . n
N1 C1 H1A 107.4(3) . . n
C2 C1 H1B 107.4(4) . . n
N1 C1 H1B 107.4(4) . . n
H1A C1 H1B 107.0 . . n
C1 C2 C3 114.5(6) . . n
C1 C2 H2A 108.6(4) . . n
C3 C2 H2A 108.6(4) . . n
C1 C2 H2B 108.6(4) . . n
C3 C2 H2B 108.6(4) . . n
H2A C2 H2B 107.6 . . n
C2 C3 H3A 109.5(4) . . n
C2 C3 H3B 109.5(5) . . n
H3A C3 H3B 109.5 . . n
C2 C3 H3C 109.5(4) . . n
H3A C3 H3C 109.5 . . n
H3B C3 H3C 109.5 . . n

loop_
_geom_bond_atom_site_label_1
_geom_bond_atom_site_label_2
_geom_bond_distance
_geom_bond_site_symmetry_2
_geom_bond_publ_flag
Mo1 Mo3 1.490(3) . n
Mo1 Mo3 1.490(3) 6_455 n
Mo1 Mo2 1.494(2) . n
Mo1 Mo2 1.494(2) 3 n
Mo1 Mo1 2.118(2) 6_455 y
Mo1 N1 2.220(4) . y
Mo1 N1 2.220(4) 8_455 n
Mo1 Cl1 2.4044(13) 8_455 n
Mo1 Cl1 2.4044(13) . y
Mo2 Mo3 1.486(4) 6_455 n
Mo2 Mo3 1.486(4) . n
Mo2 Mo1 1.494(2) 6_455 n
Mo2 Mo2 2.107(6) 3 y
Mo2 N1 2.244(5) . n
Mo2 N1 2.244(5) 6_455 n
Mo2 Cl1 2.367(2) 6_455 n
Mo2 Cl1 2.367(2) . n
Mo3 Mo2 1.486(4) 3 n
Mo3 Mo1 1.490(3) 6_455 n
Mo3 Mo3 2.097(9) 6_455 y
Mo3 N1 2.200(5) 3 n
Mo3 N1 2.200(5) . n
Mo3 Cl1 2.514(2) 8_455 n
Mo3 Cl1 2.514(2) 6_455 n
Cl1 Mo3 2.514(2) 6_455 n
N1 C1 1.479(7) . y
N1 H1 0.80(6) . y
N1 H2 0.78(5) . y
C1 C2 1.420(8) . y
C1 H1A 0.99 . n
C1 H1B 0.99 . n
C2 C3 1.499(8) . y
C2 H2A 0.99 . n
C2 H2B 0.99 . n
C3 H3A 0.98 . n
C3 H3B 0.98 . n
C3 H3C 0.98 . n

loop_
_geom_torsion_atom_site_label_1
_geom_torsion_atom_site_label_2
_geom_torsion_atom_site_label_3
_geom_torsion_atom_site_label_4
_geom_torsion
_geom_torsion_site_symmetry_1
_geom_torsion_site_symmetry_2
_geom_torsion_site_symmetry_3
_geom_torsion_site_symmetry_4
_geom_torsion_publ_flag
N1 Mo1 Mo1 Cl1 -7.69(13) . . 6_455 6_455 y
Mo1 Mo1 N1 H1 160.2(43) 6_455 . . . n
Mo1 Mo1 N1 H2 55.9(41) 6_455 . . . n
Mo1 Mo1 N1 C1 -74.3(5) 6_455 . . . n
Mo2 Mo2 N1 H1 -101.0(49) 3 . . . n
Mo2 Mo2 N1 H2 168.6(39) 3 . . . n
Mo2 Mo2 N1 C1 70.5(5) 3 . . . n
Mo3 Mo3 N1 H1 49.3(70) 6_455 . . . n
Mo3 Mo3 N1 H2 -76.6(41) 6_455 . . . n
Mo3 Mo3 N1 C1 177.6(3) 6_455 . . . n
